data_2222775
loop_
_publ_author_name
'Jasinski, Jerry P.'
'Butcher, Ray J.'
'Hakim Al-Arique, Q. N. M.'
'Yathirajan, H. S.'
'Ramesha, A. R.'

_publ_section_title
;
 2-Amino-5-nitrophenyl 2-chlorophenyl ketone
;
_journal_coeditor_code KJ2123
_journal_issue 8
_journal_name_full 'Acta Crystallographica Section E'
_journal_page_first o1908
_journal_page_last o1909
_journal_paper_doi 10.1107/S160053680902755X
_journal_volume 65
_journal_year 2009
_chemical_formula_iupac 'C13 H9 Cl N2 O3'
_chemical_formula_moiety 'C13 H9 Cl N2 O3'
_chemical_formula_sum 'C13 H9 Cl N2 O3'
_chemical_formula_weight 276.67
_chemical_name_systematic
;
2-Amino-5-nitrophenyl 2-chlorophenyl ketone
;
_space_group_IT_number 14
_symmetry_cell_setting monoclinic
_symmetry_space_group_name_Hall '-P 2ybc'
_symmetry_space_group_name_H-M 'P 1 21/c 1'
_atom_sites_solution_hydrogens geom
_atom_sites_solution_primary direct
_atom_sites_solution_secondary difmap
_cell_angle_alpha 90.00
_cell_angle_beta 108.399(3)
_cell_angle_gamma 90.00
_cell_formula_units_Z 4
_cell_length_a 10.6120(3)
_cell_length_b 11.3314(3)
_cell_length_c 10.8456(3)
_cell_measurement_reflns_used 4505
_cell_measurement_temperature 110(2)
_cell_measurement_theta_max 32.6262
_cell_measurement_theta_min 4.6775
_cell_volume 1237.50(6)
_computing_cell_refinement '<i>CrysAlisPro</i> (Oxford Diffraction, 2007)'
_computing_data_collection '<i>CrysAlisPro</i> (Oxford Diffraction, 2007)'
_computing_data_reduction '<i>CrysAlisPro</i> (Oxford Diffraction, 2007)'
_computing_molecular_graphics '<i>SHELXTL</i> (Sheldrick, 2008)'
_computing_publication_material '<i>SHELXTL</i> (Sheldrick, 2008)'
_computing_structure_refinement '<i>SHELXL97</i> (Sheldrick, 2008)'
_computing_structure_solution '<i>SHELXS97</i> (Sheldrick, 2008)'
_diffrn_ambient_temperature 110(2)
_diffrn_detector_area_resol_mean 10.5081
_diffrn_measured_fraction_theta_full 0.992
_diffrn_measured_fraction_theta_max 0.906
_diffrn_measurement_device_type 'Oxford Diffraction Gemini R CCD'
_diffrn_measurement_method '\f and \w'
_diffrn_radiation_monochromator graphite
_diffrn_radiation_source 'fine-focus sealed tube'
_diffrn_radiation_type MoK\a
_diffrn_radiation_wavelength 0.71073
_diffrn_reflns_av_R_equivalents 0.0209
_diffrn_reflns_av_sigmaI/netI 0.0374
_diffrn_reflns_limit_h_max 16
_diffrn_reflns_limit_h_min -15
_diffrn_reflns_limit_k_max 16
_diffrn_reflns_limit_k_min -13
_diffrn_reflns_limit_l_max 11
_diffrn_reflns_limit_l_min -16
_diffrn_reflns_number 8758
_diffrn_reflns_theta_full 25.00
_diffrn_reflns_theta_max 32.71
_diffrn_reflns_theta_min 4.69
_diffrn_standards_decay_% <2%
_diffrn_standards_number 0
_exptl_absorpt_coefficient_mu 0.313
_exptl_absorpt_correction_T_max 0.916
_exptl_absorpt_correction_T_min 0.868
_exptl_absorpt_correction_type multi-scan
_exptl_absorpt_process_details
;
(CrysAlis RED; Oxford Diffraction, 2007)
;
_exptl_crystal_colour colorless
_exptl_crystal_density_diffrn 1.485
_exptl_crystal_density_method 'not measured'
_exptl_crystal_description chunk
_exptl_crystal_F_000 568
_exptl_crystal_size_max 0.47
_exptl_crystal_size_mid 0.36
_exptl_crystal_size_min 0.28
_refine_diff_density_max 0.420
_refine_diff_density_min -0.273
_refine_ls_extinction_method none
_refine_ls_goodness_of_fit_ref 1.036
_refine_ls_hydrogen_treatment constr
_refine_ls_matrix_type full
_refine_ls_number_parameters 172
_refine_ls_number_reflns 4131
_refine_ls_number_restraints 0
_refine_ls_restrained_S_all 1.036
_refine_ls_R_factor_all 0.0530
_refine_ls_R_factor_gt 0.0356
_refine_ls_shift/su_max 0.000
_refine_ls_shift/su_mean 0.000
_refine_ls_structure_factor_coef Fsqd
_refine_ls_weighting_details 'calc w=1/[\s^2^(Fo^2^)+(0.0548P)^2^] where P=(Fo^2^+2Fc^2^)/3'
_refine_ls_weighting_scheme calc
_refine_ls_wR_factor_gt 0.0937
_refine_ls_wR_factor_ref 0.0985
_reflns_number_gt 3069
_reflns_number_total 4131
_reflns_threshold_expression I>2\s(I)
_cod_data_source_file kj2123.cif
_cod_data_source_block I
_cod_original_sg_symbol_H-M 'P 21/c'
_cod_database_code 2222775
_cod_database_fobs_code 2222775

loop_
_symmetry_equiv_pos_as_xyz
'x, y, z'
'-x, y+1/2, -z+1/2'
'-x, -y, -z'
'x, -y-1/2, z-1/2'

loop_
_atom_site_type_symbol
_atom_site_label
_atom_site_fract_x
_atom_site_fract_y
_atom_site_fract_z
_atom_site_U_iso_or_equiv
_atom_site_adp_type
_atom_site_calc_flag
_atom_site_refinement_flags
_atom_site_occupancy
_atom_site_disorder_assembly
_atom_site_disorder_group
Cl Cl 0.96431(3) 0.63182(3) 0.78827(3) 0.02769(10) Uani d . 1 . .
O O1 0.48712(10) 0.77733(9) 0.32532(9) 0.0350(2) Uani d . 1 . .
O O2 0.50201(9) 0.76958(8) 0.52898(8) 0.0271(2) Uani d . 1 . .
O O3 0.82129(9) 0.31290(8) 0.73196(7) 0.02303(19) Uani d . 1 . .
N N1 0.82197(10) 0.31577(9) 0.48161(9) 0.0214(2) Uani d . 1 . .
H H1A 0.8367 0.2872 0.4120 0.026 Uiso calc R 1 . .
H H1B 0.8515 0.2779 0.5561 0.026 Uiso calc R 1 . .
N N2 0.52756(10) 0.73094(9) 0.43331(9) 0.0211(2) Uani d . 1 . .
C C1 0.75466(11) 0.41681(10) 0.47433(10) 0.0162(2) Uani d . 1 . .
C C2 0.70760(12) 0.47688(11) 0.35352(10) 0.0197(2) Uani d . 1 . .
H H2A 0.7267 0.4453 0.2802 0.024 Uiso calc R 1 . .
C C3 0.63591(12) 0.57843(11) 0.33976(10) 0.0202(2) Uani d . 1 . .
H H3A 0.6049 0.6169 0.2579 0.024 Uiso calc R 1 . .
C C4 0.60840(11) 0.62550(10) 0.44837(10) 0.0169(2) Uani d . 1 . .
C C5 0.65568(10) 0.57301(10) 0.56856(10) 0.0157(2) Uani d . 1 . .
H H5A 0.6376 0.6076 0.6410 0.019 Uiso calc R 1 . .
C C6 0.73013(10) 0.46916(10) 0.58484(10) 0.0148(2) Uani d . 1 . .
C C7 0.77971(11) 0.41506(10) 0.71401(10) 0.0159(2) Uani d . 1 . .
C C8 0.77845(11) 0.48654(10) 0.83067(9) 0.0154(2) Uani d . 1 . .
C C9 0.85984(11) 0.58380(11) 0.87385(10) 0.0184(2) Uani d . 1 . .
C C10 0.86275(12) 0.64296(11) 0.98728(11) 0.0228(3) Uani d . 1 . .
H H10A 0.9199 0.7088 1.0165 0.027 Uiso calc R 1 . .
C C11 0.78122(12) 0.60456(12) 1.05687(11) 0.0240(3) Uani d . 1 . .
H H11A 0.7827 0.6443 1.1345 0.029 Uiso calc R 1 . .
C C12 0.69750(12) 0.50870(12) 1.01432(10) 0.0214(2) Uani d . 1 . .
H H12A 0.6406 0.4839 1.0616 0.026 Uiso calc R 1 . .
C C13 0.69720(11) 0.44907(10) 0.90242(10) 0.0174(2) Uani d . 1 . .
H H13A 0.6413 0.3823 0.8744 0.021 Uiso calc R 1 . .

loop_
_atom_site_aniso_label
_atom_site_aniso_U_11
_atom_site_aniso_U_22
_atom_site_aniso_U_33
_atom_site_aniso_U_12
_atom_site_aniso_U_13
_atom_site_aniso_U_23
Cl 0.02888(16) 0.03213(19) 0.02478(15) -0.01301(13) 0.01233(12) -0.00264(12)
O1 0.0449(6) 0.0315(6) 0.0230(4) 0.0161(5) 0.0026(4) 0.0071(4)
O2 0.0329(5) 0.0238(5) 0.0292(4) 0.0088(4) 0.0161(4) 0.0015(4)
O3 0.0372(5) 0.0166(4) 0.0187(4) 0.0056(4) 0.0137(3) 0.0035(3)
N1 0.0332(5) 0.0174(5) 0.0147(4) 0.0061(4) 0.0092(4) -0.0015(4)
N2 0.0217(5) 0.0192(5) 0.0209(5) 0.0027(4) 0.0045(4) 0.0014(4)
C1 0.0192(5) 0.0147(5) 0.0147(5) -0.0015(4) 0.0054(4) -0.0022(4)
C2 0.0259(6) 0.0212(6) 0.0125(4) 0.0014(5) 0.0066(4) -0.0012(4)
C3 0.0242(5) 0.0220(6) 0.0129(5) 0.0015(5) 0.0035(4) 0.0013(4)
C4 0.0180(5) 0.0151(6) 0.0172(5) 0.0010(4) 0.0047(4) -0.0006(4)
C5 0.0179(5) 0.0151(6) 0.0149(5) -0.0023(4) 0.0063(4) -0.0030(4)
C6 0.0182(5) 0.0139(5) 0.0125(4) -0.0011(4) 0.0052(4) -0.0006(4)
C7 0.0194(5) 0.0150(5) 0.0148(5) -0.0009(4) 0.0076(4) 0.0005(4)
C8 0.0201(5) 0.0147(5) 0.0115(4) 0.0026(4) 0.0051(4) 0.0019(4)
C9 0.0200(5) 0.0193(6) 0.0165(5) -0.0007(4) 0.0066(4) 0.0009(4)
C10 0.0257(6) 0.0220(6) 0.0191(5) -0.0029(5) 0.0047(4) -0.0050(5)
C11 0.0290(6) 0.0271(7) 0.0155(5) 0.0027(5) 0.0067(4) -0.0047(5)
C12 0.0247(6) 0.0267(7) 0.0149(5) 0.0023(5) 0.0091(4) 0.0018(4)
C13 0.0211(5) 0.0163(6) 0.0150(5) -0.0004(4) 0.0060(4) 0.0016(4)

loop_
_atom_type_symbol
_atom_type_description
_atom_type_scat_dispersion_real
_atom_type_scat_dispersion_imag
_atom_type_scat_source
C C 0.0033 0.0016 'International Tables Vol C Tables 4.2.6.8 and 6.1.1.4'
H H 0.0000 0.0000 'International Tables Vol C Tables 4.2.6.8 and 6.1.1.4'
N N 0.0061 0.0033 'International Tables Vol C Tables 4.2.6.8 and 6.1.1.4'
O O 0.0106 0.0060 'International Tables Vol C Tables 4.2.6.8 and 6.1.1.4'
Cl Cl 0.1484 0.1585 'International Tables Vol C Tables 4.2.6.8 and 6.1.1.4'

loop_
_geom_angle_atom_site_label_1
_geom_angle_atom_site_label_2
_geom_angle_atom_site_label_3
_geom_angle_site_symmetry_1
_geom_angle_site_symmetry_3
_geom_angle
_geom_angle_publ_flag
C1 N1 H1A . . 120.0 ?
C1 N1 H1B . . 120.0 ?
H1A N1 H1B . . 120.0 ?
O1 N2 O2 . . 123.10(11) ?
O1 N2 C4 . . 118.38(10) ?
O2 N2 C4 . . 118.52(9) ?
N1 C1 C2 . . 119.35(10) ?
N1 C1 C6 . . 122.63(10) ?
C2 C1 C6 . . 118.00(10) ?
C3 C2 C1 . . 121.87(10) ?
C3 C2 H2A . . 119.1 ?
C1 C2 H2A . . 119.1 ?
C2 C3 C4 . . 119.06(10) ?
C2 C3 H3A . . 120.5 ?
C4 C3 H3A . . 120.5 ?
C5 C4 C3 . . 121.35(11) ?
C5 C4 N2 . . 119.28(10) ?
C3 C4 N2 . . 119.37(10) ?
C4 C5 C6 . . 120.43(10) ?
C4 C5 H5A . . 119.8 ?
C6 C5 H5A . . 119.8 ?
C5 C6 C1 . . 119.20(9) ?
C5 C6 C7 . . 119.40(9) ?
C1 C6 C7 . . 121.40(10) ?
O3 C7 C6 . . 123.11(10) ?
O3 C7 C8 . . 118.06(9) ?
C6 C7 C8 . . 118.83(10) ?
C9 C8 C13 . . 118.76(10) ?
C9 C8 C7 . . 122.77(9) ?
C13 C8 C7 . . 118.36(10) ?
C8 C9 C10 . . 121.23(10) ?
C8 C9 Cl . . 120.08(8) ?
C10 C9 Cl . . 118.67(9) ?
C11 C10 C9 . . 119.10(11) ?
C11 C10 H10A . . 120.5 ?
C9 C10 H10A . . 120.5 ?
C10 C11 C12 . . 120.62(11) ?
C10 C11 H11A . . 119.7 ?
C12 C11 H11A . . 119.7 ?
C11 C12 C13 . . 119.78(11) ?
C11 C12 H12A . . 120.1 ?
C13 C12 H12A . . 120.1 ?
C12 C13 C8 . . 120.49(11) ?
C12 C13 H13A . . 119.8 ?
C8 C13 H13A . . 119.8 ?

loop_
_geom_bond_atom_site_label_1
_geom_bond_atom_site_label_2
_geom_bond_site_symmetry_2
_geom_bond_distance
_geom_bond_publ_flag
Cl C9 . 1.7426(12) ?
O1 N2 . 1.2309(13) ?
O2 N2 . 1.2326(13) ?
O3 C7 . 1.2322(14) ?
N1 C1 . 1.3385(15) ?
N1 H1A . 0.8800 ?
N1 H1B . 0.8800 ?
N2 C4 . 1.4498(15) ?
C1 C2 . 1.4201(15) ?
C1 C6 . 1.4329(14) ?
C2 C3 . 1.3614(17) ?
C2 H2A . 0.9500 ?
C3 C4 . 1.4052(15) ?
C3 H3A . 0.9500 ?
C4 C5 . 1.3754(15) ?
C5 C6 . 1.3972(15) ?
C5 H5A . 0.9500 ?
C6 C7 . 1.4663(15) ?
C7 C8 . 1.5059(15) ?
C8 C9 . 1.3873(16) ?
C8 C13 . 1.3975(15) ?
C9 C10 . 1.3927(16) ?
C10 C11 . 1.3856(18) ?
C10 H10A . 0.9500 ?
C11 C12 . 1.3868(18) ?
C11 H11A . 0.9500 ?
C12 C13 . 1.3882(15) ?
C12 H12A . 0.9500 ?
C13 H13A . 0.9500 ?

loop_
_geom_hbond_atom_site_label_D
_geom_hbond_atom_site_label_H
_geom_hbond_atom_site_label_A
_geom_hbond_site_symmetry_A
_geom_hbond_distance_DH
_geom_hbond_distance_HA
_geom_hbond_distance_DA
_geom_hbond_angle_DHA
N1 H1A O3 4_565 0.88 2.22 3.0733(12) 163.7
N1 H1B O3 . 0.88 2.07 2.7176(12) 129.7
N1 H1B Cl 2_746 0.88 2.71 3.4848(10) 148.0
C13 H13A O2 2_646 0.95 2.46 3.1862(14) 133.2

loop_
_geom_torsion_atom_site_label_1
_geom_torsion_atom_site_label_2
_geom_torsion_atom_site_label_3
_geom_torsion_atom_site_label_4
_geom_torsion_site_symmetry_1
_geom_torsion_site_symmetry_2
_geom_torsion_site_symmetry_3
_geom_torsion_site_symmetry_4
_geom_torsion
_geom_torsion_publ_flag
N1 C1 C2 C3 . . . . 178.41(11) ?
C6 C1 C2 C3 . . . . -2.95(17) ?
C1 C2 C3 C4 . . . . 0.38(18) ?
C2 C3 C4 C5 . . . . 1.95(18) ?
C2 C3 C4 N2 . . . . -177.50(11) ?
O1 N2 C4 C5 . . . . 179.35(11) ?
O2 N2 C4 C5 . . . . -1.01(16) ?
O1 N2 C4 C3 . . . . -1.19(17) ?
O2 N2 C4 C3 . . . . 178.46(11) ?
C3 C4 C5 C6 . . . . -1.56(17) ?
N2 C4 C5 C6 . . . . 177.89(10) ?
C4 C5 C6 C1 . . . . -1.10(16) ?
C4 C5 C6 C7 . . . . 179.85(10) ?
N1 C1 C6 C5 . . . . -178.14(11) ?
C2 C1 C6 C5 . . . . 3.28(16) ?
N1 C1 C6 C7 . . . . 0.89(17) ?
C2 C1 C6 C7 . . . . -177.69(10) ?
C5 C6 C7 O3 . . . . 164.45(11) ?
C1 C6 C7 O3 . . . . -14.58(17) ?
C5 C6 C7 C8 . . . . -14.71(16) ?
C1 C6 C7 C8 . . . . 166.26(10) ?
O3 C7 C8 C9 . . . . 112.56(13) ?
C6 C7 C8 C9 . . . . -68.24(14) ?
O3 C7 C8 C13 . . . . -63.73(14) ?
C6 C7 C8 C13 . . . . 115.48(12) ?
C13 C8 C9 C10 . . . . 0.79(17) ?
C7 C8 C9 C10 . . . . -175.49(11) ?
C13 C8 C9 Cl . . . . 179.06(8) ?
C7 C8 C9 Cl . . . . 2.79(15) ?
C8 C9 C10 C11 . . . . -0.93(18) ?
Cl C9 C10 C11 . . . . -179.23(10) ?
C9 C10 C11 C12 . . . . -0.14(19) ?
C10 C11 C12 C13 . . . . 1.31(19) ?
C11 C12 C13 C8 . . . . -1.45(18) ?
C9 C8 C13 C12 . . . . 0.41(17) ?
C7 C8 C13 C12 . . . . 176.85(10) ?

loop_
_cod_related_entry_id
_cod_related_entry_database
_cod_related_entry_code
1 ChemSpider 67396
